data_7059992
loop_
_publ_author_name
'Yin, Fan'
'Wang, Long'
'Yang, Xiankai'
'Liu, Meihui'
'Geng, Hua'
'Liao, Yi'
'Liao, Qing'
'Fu, Hongbing'

_publ_section_title
;
 High performance single-crystalline organic field-effect transistors
 based on molecular-modified dibenzo[a,e]pentalenes derivatives
;
_journal_issue 40
_journal_name_full 'New Journal of Chemistry'
_journal_page_first 17552
_journal_page_last 17557
_journal_paper_doi 10.1039/D0NJ03297B
_journal_volume 44
_journal_year 2020
_chemical_formula_moiety 'C28 H18 S2'
_chemical_formula_sum 'C28 H18 S2'
_chemical_formula_weight 418.54
_space_group_crystal_system monoclinic
_space_group_IT_number 15
_space_group_name_Hall '-C 2yc'
_space_group_name_H-M_alt 'C 1 2/c 1'
_atom_sites_solution_hydrogens geom
_atom_sites_solution_primary dual
_audit_block_doi 10.5517/ccdc.csd.cc1zc5s9
_audit_creation_date 2017-08-17
_audit_creation_method
;
Olex2 1.2
(compiled 2017.08.10 svn.r3458 for OlexSys, GUI svn.r5375)
;
_audit_update_record
;
2018-03-07 deposited with the CCDC.	2020-09-21 downloaded from the CCDC.
;
_cell_angle_alpha 90
_cell_angle_beta 105.246(4)
_cell_angle_gamma 90
_cell_formula_units_Z 4
_cell_length_a 22.064(9)
_cell_length_b 5.688(2)
_cell_length_c 16.512(7)
_cell_measurement_reflns_used 2964
_cell_measurement_temperature 173(2)
_cell_measurement_theta_max 27.4717
_cell_measurement_theta_min 2.5570
_cell_volume 1999.3(14)
_computing_cell_refinement 'CrystalClear (Rigaku Inc., 2007)'
_computing_data_collection 'CrystalClear (Rigaku Inc., 2007)'
_computing_data_reduction 'CrystalClear (Rigaku Inc., 2007)'
_computing_molecular_graphics 'Olex2 (Dolomanov et al., 2009)'
_computing_publication_material 'CIFTAB (Sheldrick, 2013)'
_computing_structure_refinement 'ShelXL (Sheldrick, 2015)'
_computing_structure_solution 'ShelXT (Sheldrick, 2015)'
_diffrn_ambient_temperature 173.15
_diffrn_measured_fraction_theta_full 0.994
_diffrn_measured_fraction_theta_max 0.993
_diffrn_measurement_device_type 'MM007-HF CCD(Saturn 724+)'
_diffrn_measurement_method '\w scans at fixed \c = 45\%'
_diffrn_radiation_monochromator Confocal
_diffrn_radiation_type MoK\a
_diffrn_radiation_wavelength 0.71073
_diffrn_reflns_av_R_equivalents 0.0407
_diffrn_reflns_av_unetI/netI 0.0339
_diffrn_reflns_Laue_measured_fraction_full 0.994
_diffrn_reflns_Laue_measured_fraction_max 0.993
_diffrn_reflns_limit_h_max 28
_diffrn_reflns_limit_h_min -28
_diffrn_reflns_limit_k_max 7
_diffrn_reflns_limit_k_min -7
_diffrn_reflns_limit_l_max 21
_diffrn_reflns_limit_l_min -21
_diffrn_reflns_number 7817
_diffrn_reflns_point_group_measured_fraction_full 0.994
_diffrn_reflns_point_group_measured_fraction_max 0.993
_diffrn_reflns_theta_full 25.242
_diffrn_reflns_theta_max 27.507
_diffrn_reflns_theta_min 2.557
_diffrn_source 'Rotating Anode'
_exptl_absorpt_coefficient_mu 0.280
_exptl_absorpt_correction_T_max 1.0000
_exptl_absorpt_correction_T_min 0.80204
_exptl_absorpt_correction_type multi-scan
_exptl_absorpt_process_details 'CrystalClear (Rigaku Inc., 2007)'
_exptl_crystal_colour gold
_exptl_crystal_density_diffrn 1.391
_exptl_crystal_description needle
_exptl_crystal_F_000 872
_exptl_crystal_size_max 0.56
_exptl_crystal_size_mid 0.07
_exptl_crystal_size_min 0.05
_refine_diff_density_max 0.271
_refine_diff_density_min -0.257
_refine_diff_density_rms 0.048
_refine_ls_extinction_method none
_refine_ls_goodness_of_fit_ref 1.177
_refine_ls_hydrogen_treatment constr
_refine_ls_matrix_type full
_refine_ls_number_parameters 200
_refine_ls_number_reflns 2282
_refine_ls_number_restraints 263
_refine_ls_restrained_S_all 1.196
_refine_ls_R_factor_all 0.0631
_refine_ls_R_factor_gt 0.0587
_refine_ls_shift/su_max 0.001
_refine_ls_shift/su_mean 0.000
_refine_ls_structure_factor_coef Fsqd
_refine_ls_weighting_details 'w=1/[\s^2^(Fo^2^)+(0.0446P)^2^+2.9068P] where P=(Fo^2^+2Fc^2^)/3'
_refine_ls_weighting_scheme calc
_refine_ls_wR_factor_gt 0.1305
_refine_ls_wR_factor_ref 0.1330
_reflns_Friedel_coverage 0.000
_reflns_number_gt 2156
_reflns_number_total 2282
_reflns_threshold_expression 'I > 2\s(I)'
_cod_data_source_file d0nj03297b2.cif
_cod_data_source_block mx6186
_cod_depositor_comments 'Adding full bibliography for 7059992.cif.'
_cod_original_cell_volume 1999.3(13)
_cod_database_code 7059992
_shelx_shelxl_version_number 2016/6
_shelx_space_group_comment
;
The symmetry employed for this shelxl refinement is uniquely defined
by the following loop, which should always be used as a source of
symmetry information in preference to the above space-group names.
They are only intended as comments.
;
_shelx_estimated_absorpt_t_max 0.986
_shelx_estimated_absorpt_t_min 0.859
_olex2_refinement_description
;
1. Fixed Uiso
 At 1.2 times of:
  All C(H) groups
2. Restrained distances
 S1A-C11A = S1A-C14A = S1-C11 = S1-C14
 1.76 with sigma of 0.02
 C12A-C11A = C14A-C13A = C12-C11 = C14-C13
 1.33 with sigma of 0.02
 C13A-C12A = C13-C12
 1.46 with sigma of 0.02
 C9A-C10A
 1.32 with sigma of 0.02
3. Uiso/Uaniso restraints and constraints
S1 \\sim C9 \\sim C10 \\sim C11 \\sim C12 \\sim C13 \\sim C14 \\sim S1A \\sim
C9A \\sim C10A \\sim C11A \\sim C12A \\sim C13A \\sim C14A: within 1.7A with
sigma of 0.02 and sigma for terminal atoms of 0.04
Uanis(S1) \\sim Ueq, Uanis(C9) \\sim Ueq, Uanis(C10) \\sim Ueq, Uanis(C11)
\\sim Ueq, Uanis(C12) \\sim Ueq, Uanis(C13) \\sim Ueq, Uanis(C14) \\sim Ueq,
Uanis(S1A) \\sim Ueq, Uanis(C9A) \\sim Ueq, Uanis(C10A) \\sim Ueq, Uanis(C11A)
\\sim Ueq, Uanis(C12A) \\sim Ueq, Uanis(C13A) \\sim Ueq, Uanis(C14A) \\sim Ueq:
with sigma of 0.01 and sigma for terminal atoms of 0.02
Uanis(C14A) \\sim Ueq: with sigma of 0.005 and sigma for terminal atoms of 0.01
4. Others
 Sof(S1A)=Sof(C9A)=Sof(H9A)=Sof(C10A)=Sof(H10A)=Sof(C11A)=Sof(C12A)=Sof(H12A)=
 Sof(C13A)=Sof(H13A)=Sof(C14A)=Sof(H14A)=1-FVAR(1)
 Sof(S1)=Sof(C9)=Sof(H9)=Sof(C10)=Sof(H10)=Sof(C11)=Sof(C12)=Sof(H12)=Sof(C13)=
 Sof(H13)=Sof(C14)=Sof(H14)=FVAR(1)
5.a Aromatic/amide H refined with riding coordinates:
 C2(H2), C3(H3), C4(H4), C5(H5), C9(H9), C10(H10), C12(H12), C13(H13),
 C14(H14), C9A(H9A), C10A(H10A), C12A(H12A), C13A(H13A), C14A(H14A)
;
_olex2_submission_special_instructions 'No special instructions were received'

loop_
_space_group_symop_operation_xyz
'x, y, z'
'-x, y, -z+1/2'
'x+1/2, y+1/2, z'
'-x+1/2, y+1/2, -z+1/2'
'-x, -y, -z'
'x, -y, z-1/2'
'-x+1/2, -y+1/2, -z'
'x+1/2, -y+1/2, z-1/2'

loop_
_atom_site_label
_atom_site_type_symbol
_atom_site_fract_x
_atom_site_fract_y
_atom_site_fract_z
_atom_site_U_iso_or_equiv
_atom_site_adp_type
_atom_site_occupancy
_atom_site_site_symmetry_order
_atom_site_calc_flag
_atom_site_refinement_flags_posn
_atom_site_refinement_flags_adp
_atom_site_refinement_flags_occupancy
_atom_site_disorder_assembly
_atom_site_disorder_group
S1 S 0.67381(6) 0.4212(3) 0.76489(9) 0.0314(3) Uani 0.698(3) 1 d D U P A 1
C1 C 0.58150(9) 1.0922(3) 0.52516(12) 0.0252(4) Uani 1 1 d . . . . .
C2 C 0.64467(9) 1.0820(4) 0.56782(12) 0.0291(5) Uani 1 1 d . . . . .
H2 H 0.659990 0.960508 0.607383 0.035 Uiso 1 1 calc R . . . .
C3 C 0.68521(9) 1.2525(4) 0.55176(13) 0.0319(5) Uani 1 1 d . . . . .
H3 H 0.728584 1.246604 0.580378 0.038 Uiso 1 1 calc R . . . .
C4 C 0.66301(10) 1.4308(4) 0.49451(13) 0.0325(5) Uani 1 1 d . . . . .
H4 H 0.691221 1.547373 0.485059 0.039 Uiso 1 1 calc R . . . .
C5 C 0.59951(10) 1.4414(4) 0.45038(12) 0.0293(4) Uani 1 1 d . . . . .
H5 H 0.584669 1.563288 0.410784 0.035 Uiso 1 1 calc R . . . .
C6 C 0.55867(9) 1.2724(3) 0.46515(11) 0.0247(4) Uani 1 1 d . . . . .
C7 C 0.52709(9) 0.9501(4) 0.52930(11) 0.0250(4) Uani 1 1 d . . . . .
C8 C 0.51059(9) 0.7585(4) 0.56971(11) 0.0258(4) Uani 1 1 d . . . . .
C9 C 0.55699(17) 0.6332(7) 0.6323(3) 0.0195(8) Uani 0.698(3) 1 d . U P A 1
H9 H 0.598492 0.694393 0.645389 0.023 Uiso 0.698(3) 1 calc R . P A 1
C10 C 0.54813(12) 0.4359(5) 0.67503(15) 0.0193(6) Uani 0.698(3) 1 d . U P A 1
H10 H 0.506714 0.374422 0.663784 0.023 Uiso 0.698(3) 1 calc R . P A 1
C11 C 0.59669(14) 0.3145(5) 0.73566(17) 0.0180(6) Uani 0.698(3) 1 d D U P A 1
C12 C 0.5867(4) 0.0853(12) 0.7828(4) 0.0385(16) Uani 0.698(3) 1 d D U P A 1
H12 H 0.549529 -0.003431 0.778601 0.046 Uiso 0.698(3) 1 calc R . P A 1
C13 C 0.6494(4) 0.046(2) 0.8342(7) 0.0354(18) Uani 0.698(3) 1 d D U P A 1
H13 H 0.657896 -0.087156 0.869994 0.042 Uiso 0.698(3) 1 calc R . P A 1
C14 C 0.6965(5) 0.197(2) 0.8323(10) 0.037(3) Uani 0.698(3) 1 d D U P A 1
H14 H 0.738350 0.178503 0.865955 0.045 Uiso 0.698(3) 1 calc R . P A 1
S1A S 0.59066(18) 0.1476(7) 0.7630(3) 0.0395(11) Uani 0.302(3) 1 d D U P A 2
C9A C 0.5400(5) 0.572(2) 0.6344(8) 0.038(3) Uani 0.302(3) 1 d D U P A 2
H9A H 0.514779 0.444715 0.643310 0.046 Uiso 0.302(3) 1 calc R . P A 2
C10A C 0.5950(5) 0.5809(18) 0.6754(6) 0.061(2) Uani 0.302(3) 1 d D U P A 2
H10A H 0.620320 0.709721 0.667600 0.073 Uiso 0.302(3) 1 calc R . P A 2
C11A C 0.6237(5) 0.3922(16) 0.7379(5) 0.0399(19) Uani 0.302(3) 1 d D U P A 2
C12A C 0.6855(8) 0.390(3) 0.7807(11) 0.060(5) Uani 0.302(3) 1 d D U P A 2
H12A H 0.713324 0.515184 0.777305 0.072 Uiso 0.302(3) 1 calc R . P A 2
C13A C 0.7052(12) 0.188(5) 0.831(2) 0.026(3) Uani 0.302(3) 1 d D U P A 2
H13A H 0.747422 0.162969 0.861812 0.031 Uiso 0.302(3) 1 calc R . P A 2
C14A C 0.6588(8) 0.037(5) 0.8297(15) 0.025(3) Uani 0.302(3) 1 d D U P A 2
H14A H 0.662511 -0.106584 0.860198 0.030 Uiso 0.302(3) 1 calc R . P A 2

loop_
_atom_site_aniso_label
_atom_site_aniso_U_11
_atom_site_aniso_U_22
_atom_site_aniso_U_33
_atom_site_aniso_U_23
_atom_site_aniso_U_13
_atom_site_aniso_U_12
S1 0.0310(6) 0.0313(5) 0.0302(5) 0.0079(4) 0.0051(4) 0.0009(4)
C1 0.0266(9) 0.0264(10) 0.0229(9) -0.0020(8) 0.0072(7) 0.0022(8)
C2 0.0285(10) 0.0313(11) 0.0266(9) 0.0012(8) 0.0053(8) 0.0022(8)
C3 0.0256(9) 0.0397(12) 0.0294(10) -0.0032(9) 0.0055(8) -0.0015(9)
C4 0.0339(11) 0.0355(12) 0.0306(10) -0.0034(9) 0.0127(8) -0.0065(9)
C5 0.0351(10) 0.0282(10) 0.0249(9) 0.0007(8) 0.0085(8) 0.0009(9)
C6 0.0281(9) 0.0254(10) 0.0217(9) -0.0033(8) 0.0083(7) 0.0028(8)
C7 0.0258(9) 0.0270(10) 0.0215(8) -0.0005(8) 0.0051(7) 0.0056(8)
C8 0.0301(10) 0.0267(10) 0.0205(9) -0.0010(8) 0.0063(7) 0.0064(8)
C9 0.0151(16) 0.0232(19) 0.0193(13) 0.0030(13) 0.0027(13) -0.0017(14)
C10 0.0188(12) 0.0222(13) 0.0155(11) 0.0048(10) 0.0018(9) 0.0021(10)
C11 0.0185(13) 0.0147(16) 0.0210(12) 0.0003(11) 0.0053(11) -0.0053(11)
C12 0.054(3) 0.023(3) 0.032(3) 0.0042(18) 0.000(2) 0.017(2)
C13 0.037(3) 0.032(3) 0.040(2) 0.010(2) 0.016(2) 0.010(2)
C14 0.030(4) 0.047(3) 0.032(3) 0.002(2) 0.002(3) 0.011(3)
S1A 0.0283(11) 0.040(3) 0.049(2) -0.0090(17) 0.0082(13) -0.0031(13)
C9A 0.035(5) 0.040(6) 0.047(5) -0.011(4) 0.023(4) -0.007(4)
C10A 0.078(5) 0.053(5) 0.053(4) -0.003(4) 0.019(4) -0.001(4)
C11A 0.046(5) 0.040(4) 0.031(3) -0.003(3) 0.003(4) 0.005(4)
C12A 0.062(7) 0.059(7) 0.057(7) -0.005(5) 0.015(5) -0.003(5)
C13A 0.022(5) 0.031(5) 0.028(5) 0.010(4) 0.013(4) 0.010(4)
C14A 0.018(4) 0.027(4) 0.027(4) 0.002(3) 0.000(3) 0.013(3)

loop_
_atom_type_symbol
_atom_type_description
_atom_type_scat_dispersion_real
_atom_type_scat_dispersion_imag
_atom_type_scat_source
C C 0.0033 0.0016 'International Tables Vol C Tables 4.2.6.8 and 6.1.1.4'
H H 0.0000 0.0000 'International Tables Vol C Tables 4.2.6.8 and 6.1.1.4'
S S 0.1246 0.1234 'International Tables Vol C Tables 4.2.6.8 and 6.1.1.4'

loop_
_citation_id
_citation_doi
_citation_year
1 10.1063/1.5097192 2019

loop_
_geom_angle_atom_site_label_1
_geom_angle_atom_site_label_2
_geom_angle_atom_site_label_3
_geom_angle
_geom_angle_site_symmetry_1
_geom_angle_site_symmetry_3
_geom_angle_publ_flag
C14 S1 C11 91.1(4) . . ?
C2 C1 C6 120.53(18) . . ?
C2 C1 C7 132.84(18) . . ?
C6 C1 C7 106.61(16) . . ?
C1 C2 H2 120.5 . . ?
C1 C2 C3 118.98(19) . . ?
C3 C2 H2 120.5 . . ?
C2 C3 H3 119.6 . . ?
C4 C3 C2 120.71(19) . . ?
C4 C3 H3 119.6 . . ?
C3 C4 H4 119.6 . . ?
C3 C4 C5 120.84(19) . . ?
C5 C4 H4 119.6 . . ?
C4 C5 H5 120.4 . . ?
C6 C5 C4 119.18(19) . . ?
C6 C5 H5 120.4 . . ?
C1 C6 C8 108.80(16) . 5_676 ?
C5 C6 C1 119.75(18) . . ?
C5 C6 C8 131.41(18) . 5_676 ?
C7 C7 C1 107.3(2) 5_676 . ?
C8 C7 C1 141.71(18) . . ?
C8 C7 C7 111.0(2) . 5_676 ?
C6 C8 C9A 113.1(4) 5_676 . ?
C7 C8 C6 106.28(16) . 5_676 ?
C7 C8 C9 120.8(2) . . ?
C7 C8 C9A 140.6(4) . . ?
C9 C8 C6 132.9(2) . 5_676 ?
C8 C9 H9 116.3 . . ?
C10 C9 C8 127.3(3) . . ?
C10 C9 H9 116.3 . . ?
C9 C10 H10 117.5 . . ?
C9 C10 C11 125.0(3) . . ?
C11 C10 H10 117.5 . . ?
C10 C11 S1 121.2(2) . . ?
C10 C11 C12 124.8(4) . . ?
C12 C11 S1 114.0(3) . . ?
C11 C12 H12 129.7 . . ?
C13 C12 C11 100.6(7) . . ?
C13 C12 H12 129.7 . . ?
C12 C13 H13 119.6 . . ?
C14 C13 C12 120.9(10) . . ?
C14 C13 H13 119.6 . . ?
S1 C14 H14 123.2 . . ?
C13 C14 S1 113.5(9) . . ?
C13 C14 H14 123.2 . . ?
C11A S1A C14A 95.7(9) . . ?
C8 C9A H9A 118.7 . . ?
C10A C9A C8 122.6(10) . . ?
C10A C9A H9A 118.7 . . ?
C9A C10A H10A 119.1 . . ?
C9A C10A C11A 121.7(11) . . ?
C11A C10A H10A 119.1 . . ?
C10A C11A S1A 129.1(8) . . ?
C12A C11A S1A 107.9(10) . . ?
C12A C11A C10A 122.9(11) . . ?
C11A C12A H12A 122.5 . . ?
C11A C12A C13A 114.9(18) . . ?
C13A C12A H12A 122.5 . . ?
C12A C13A H13A 123.2 . . ?
C14A C13A C12A 114(2) . . ?
C14A C13A H13A 123.2 . . ?
S1A C14A H14A 126.1 . . ?
C13A C14A S1A 107.8(19) . . ?
C13A C14A H14A 126.1 . . ?

loop_
_geom_bond_atom_site_label_1
_geom_bond_atom_site_label_2
_geom_bond_distance
_geom_bond_site_symmetry_2
_geom_bond_publ_flag
S1 C11 1.751(3) . ?
S1 C14 1.678(9) . ?
C1 C2 1.388(3) . ?
C1 C6 1.423(3) . ?
C1 C7 1.464(3) . ?
C2 H2 0.9500 . ?
C2 C3 1.391(3) . ?
C3 H3 0.9500 . ?
C3 C4 1.385(3) . ?
C4 H4 0.9500 . ?
C4 C5 1.400(3) . ?
C5 H5 0.9500 . ?
C5 C6 1.382(3) . ?
C6 C8 1.495(3) 5_676 ?
C7 C7 1.442(4) 5_676 ?
C7 C8 1.376(3) . ?
C8 C9 1.438(4) . ?
C8 C9A 1.523(13) . ?
C9 H9 0.9500 . ?
C9 C10 1.367(4) . ?
C10 H10 0.9500 . ?
C10 C11 1.436(4) . ?
C11 C12 1.563(6) . ?
C12 H12 0.9500 . ?
C12 C13 1.437(9) . ?
C13 H13 0.9500 . ?
C13 C14 1.356(9) . ?
C14 H14 0.9500 . ?
S1A C11A 1.672(10) . ?
S1A C14A 1.732(15) . ?
C9A H9A 0.9500 . ?
C9A C10A 1.226(12) . ?
C10A H10A 0.9500 . ?
C10A C11A 1.508(14) . ?
C11A C12A 1.361(14) . ?
C12A H12A 0.9500 . ?
C12A C13A 1.413(18) . ?
C13A H13A 0.9500 . ?
C13A C14A 1.336(18) . ?
C14A H14A 0.9500 . ?
